data_1520572
loop_
_publ_author_name
'Lai, Yongji'
'Liu, Tingting'
'Sa, Rongjian'
'Wei, Xialan'
'Xue, Yongbo'
'Wu, Zhaodi'
'Luo, Zengwei'
'Xiang, Ming'
'Zhang, Yonghui'
'Yao, Guangmin'

_publ_section_title
;
 Neolignans with a Rare 2-Oxaspiro[4.5]deca-6,9-dien-8-one Motif from the
 Stem Bark of Cinnamomum subavenium.
;
_journal_issue 7
_journal_name_full 'Journal of natural products'
_journal_page_first 1740
_journal_page_last 1744
_journal_paper_doi 10.1021/np5010533
_journal_volume 78
_journal_year 2015
_chemical_formula_moiety '2(C21 H26 O9), C H4 O '
_chemical_formula_sum 'C43 H56 O19'
_chemical_formula_weight 876.88
_chemical_name_systematic
;
 ?
;
_space_group_IT_number 2
_symmetry_cell_setting triclinic
_symmetry_space_group_name_Hall '-P 1'
_symmetry_space_group_name_H-M 'P -1'
_atom_sites_solution_hydrogens geom
_atom_sites_solution_primary direct
_atom_sites_solution_secondary difmap
_audit_creation_method SHELXL-97
_cell_angle_alpha 92.575(2)
_cell_angle_beta 96.635(2)
_cell_angle_gamma 108.711(2)
_cell_formula_units_Z 1
_cell_length_a 8.6734(6)
_cell_length_b 11.1397(7)
_cell_length_c 11.8133(8)
_cell_measurement_reflns_used 9917
_cell_measurement_temperature 298(2)
_cell_measurement_theta_max 71.01
_cell_measurement_theta_min 3.78
_cell_volume 1069.74(12)
_computing_cell_refinement 'Bruker SAINT'
_computing_data_collection 'Bruker APEX2'
_computing_data_reduction 'Bruker SAINT'
_computing_molecular_graphics 'Bruker SHELXTL'
_computing_publication_material 'Bruker SHELXTL'
_computing_structure_refinement 'SHELXL-97 (Sheldrick, 1997)'
_computing_structure_solution 'SHELXS-97 (Sheldrick, 1990)'
_diffrn_ambient_temperature 298(2)
_diffrn_measured_fraction_theta_full 0.850
_diffrn_measured_fraction_theta_max 0.850
_diffrn_measurement_device_type 'Bruker APEX-II CCD'
_diffrn_measurement_method '\f and \w scans'
_diffrn_radiation_monochromator graphite
_diffrn_radiation_source 'fine-focus sealed tube'
_diffrn_radiation_type CuK\a
_diffrn_radiation_wavelength 1.54178
_diffrn_reflns_av_R_equivalents 0.0270
_diffrn_reflns_av_sigmaI/netI 0.0183
_diffrn_reflns_limit_h_max 10
_diffrn_reflns_limit_h_min -10
_diffrn_reflns_limit_k_max 13
_diffrn_reflns_limit_k_min -11
_diffrn_reflns_limit_l_max 14
_diffrn_reflns_limit_l_min -14
_diffrn_reflns_number 15403
_diffrn_reflns_theta_full 67.52
_diffrn_reflns_theta_max 67.52
_diffrn_reflns_theta_min 3.78
_exptl_absorpt_coefficient_mu 0.905
_exptl_absorpt_correction_T_max 0.9150
_exptl_absorpt_correction_T_min 0.8992
_exptl_absorpt_correction_type multi-scan
_exptl_absorpt_process_details 'SADABS, Sheldrick,2008'
_exptl_crystal_colour colorless
_exptl_crystal_density_diffrn 1.361
_exptl_crystal_density_method 'not measured'
_exptl_crystal_description block
_exptl_crystal_F_000 466
_exptl_crystal_size_max 0.12
_exptl_crystal_size_mid 0.10
_exptl_crystal_size_min 0.10
_refine_diff_density_max 0.536
_refine_diff_density_min -0.362
_refine_diff_density_rms 0.070
_refine_ls_extinction_coef 0.0066(4)
_refine_ls_extinction_expression Fc^*^=kFc[1+0.001xFc^2^\l^3^/sin(2\q)]^-1/4^
_refine_ls_extinction_method SHELXL
_refine_ls_goodness_of_fit_ref 1.018
_refine_ls_hydrogen_treatment constr
_refine_ls_matrix_type full
_refine_ls_number_parameters 299
_refine_ls_number_reflns 3284
_refine_ls_number_restraints 7
_refine_ls_restrained_S_all 1.022
_refine_ls_R_factor_all 0.0819
_refine_ls_R_factor_gt 0.0583
_refine_ls_shift/su_max 0.000
_refine_ls_shift/su_mean 0.000
_refine_ls_structure_factor_coef Fsqd
_refine_ls_weighting_details 'calc w=1/[\s^2^(Fo^2^)+(0.0001P)^2^+2.5000P] where P=(Fo^2^+2Fc^2^)/3'
_refine_ls_weighting_scheme calc
_refine_ls_wR_factor_gt 0.1094
_refine_ls_wR_factor_ref 0.1376
_reflns_number_gt 2730
_reflns_number_total 3284
_reflns_threshold_expression I>2sigma(I)
_cod_data_source_file np5010533_si_002.cif
_cod_data_source_block cu_121217c_0m
_cod_depositor_comments
;
The following automatic conversions were performed:

'_symmetry_cell_setting' value 'Triclinic' changed to 'triclinic'
according to
/usr/data/users/saulius/crontab/automatic-downloads/rss-feeds/ACS/lib/dictionaries/cif_core.dic
dictionary named 'cif_core.dic' version 2.4.2 from 2011-04-26.

Automatic conversion script
Id: cif_fix_values 3271 2015-04-21 07:52:19Z andrius 

 Adding full bibliography for 1520572.cif.
;
_cod_database_code 1520572

loop_
_symmetry_equiv_pos_as_xyz
'x, y, z'
'-x, -y, -z'

loop_
_atom_site_label
_atom_site_type_symbol
_atom_site_fract_x
_atom_site_fract_y
_atom_site_fract_z
_atom_site_U_iso_or_equiv
_atom_site_adp_type
_atom_site_occupancy
_atom_site_symmetry_multiplicity
_atom_site_calc_flag
_atom_site_refinement_flags
_atom_site_disorder_assembly
_atom_site_disorder_group
C1 C 0.7593(4) 0.4451(3) 0.6784(3) 0.0430(8) Uani 1 1 d . . .
C2 C 0.5894(4) 0.4128(3) 0.6506(3) 0.0473(9) Uani 1 1 d . . .
H2 H 0.5303 0.4452 0.6973 0.057 Uiso 1 1 calc R . .
C3 C 0.5084(4) 0.3327(3) 0.5538(3) 0.0470(9) Uani 1 1 d . . .
C4 C 0.5967(5) 0.2819(3) 0.4855(3) 0.0533(10) Uani 1 1 d . . .
C5 C 0.7619(5) 0.3115(4) 0.5138(4) 0.0661(12) Uani 1 1 d . . .
H5 H 0.8201 0.2756 0.4691 0.079 Uiso 1 1 calc R . .
C6 C 0.8441(5) 0.3946(4) 0.6086(3) 0.0574(10) Uani 1 1 d . . .
H6 H 0.9577 0.4166 0.6253 0.069 Uiso 1 1 calc R . .
C7 C 0.8459(4) 0.5336(3) 0.7830(3) 0.0435(8) Uani 1 1 d . . .
H7 H 0.7693 0.5232 0.8395 0.052 Uiso 1 1 calc R . .
C8 C 0.9113(4) 0.6755(3) 0.7624(3) 0.0410(8) Uani 1 1 d . . .
H8 H 0.9378 0.6815 0.6839 0.049 Uiso 1 1 calc R . .
C9 C 0.7767(5) 0.7344(3) 0.7726(3) 0.0512(9) Uani 1 1 d . . .
H9A H 0.6750 0.6788 0.7292 0.061 Uiso 1 1 calc R . .
H9B H 0.7597 0.7397 0.8522 0.061 Uiso 1 1 calc R . .
C10 C 0.2476(5) 0.3514(4) 0.5788(4) 0.0726(13) Uani 1 1 d . . .
H10A H 0.2823 0.4412 0.5709 0.109 Uiso 1 1 calc R . .
H10B H 0.2626 0.3372 0.6583 0.109 Uiso 1 1 calc R . .
H10C H 0.1336 0.3140 0.5482 0.109 Uiso 1 1 calc R . .
C1' C 1.0765(4) 0.7291(3) 0.8461(3) 0.0385(7) Uani 1 1 d . . .
C2' C 1.0438(4) 0.7507(3) 0.9657(3) 0.0415(8) Uani 1 1 d . . .
H2' H 0.9814 0.6821 1.0009 0.050 Uiso 1 1 calc R . .
C3' C 1.1015(4) 0.8656(3) 1.0236(3) 0.0419(8) Uani 1 1 d . . .
C4' C 1.2040(4) 0.9776(3) 0.9747(3) 0.0447(8) Uani 1 1 d . . .
C5' C 1.2501(4) 0.9573(3) 0.8621(3) 0.0438(8) Uani 1 1 d . . .
C6' C 1.1920(4) 0.8430(3) 0.8036(3) 0.0435(8) Uani 1 1 d . . .
H6' H 1.2253 0.8339 0.7326 0.052 Uiso 1 1 calc R . .
C7' C 1.1329(4) 0.6101(3) 0.8330(3) 0.0409(8) Uani 1 1 d . . .
H7' H 1.1707 0.6077 0.7582 0.049 Uiso 1 1 calc R . .
C8' C 1.2618(4) 0.5929(3) 0.9226(3) 0.0514(9) Uani 1 1 d . . .
H8' H 1.2161 0.5773 0.9947 0.062 Uiso 1 1 calc R . .
C9' C 1.4155(4) 0.7040(3) 0.9427(4) 0.0561(10) Uani 1 1 d . . .
H9'1 H 1.4601 0.7227 0.8714 0.067 Uiso 1 1 calc R . .
H9'2 H 1.3932 0.7782 0.9728 0.067 Uiso 1 1 calc R . .
C10' C 0.9816(6) 0.7986(4) 1.1919(4) 0.0733(13) Uani 1 1 d . . .
H10D H 1.0339 0.7350 1.2020 0.110 Uiso 1 1 calc R . .
H10E H 0.8744 0.7606 1.1489 0.110 Uiso 1 1 calc R . .
H10F H 0.9716 0.8336 1.2654 0.110 Uiso 1 1 calc R . .
C11' C 1.4377(7) 1.0569(4) 0.7351(4) 0.0902(17) Uani 1 1 d . . .
H11A H 1.3588 1.0297 0.6672 0.135 Uiso 1 1 calc R . .
H11B H 1.4940 0.9960 0.7468 0.135 Uiso 1 1 calc R . .
H11C H 1.5158 1.1384 0.7266 0.135 Uiso 1 1 calc R . .
O1 O 0.3426(3) 0.2950(3) 0.5183(2) 0.0650(8) Uani 1 1 d . . .
O2 O 0.5186(4) 0.1995(3) 0.3905(3) 0.0762(10) Uani 1 1 d . . .
H2A H 0.4189 0.1827 0.3875 0.114 Uiso 1 1 calc R . .
O3 O 0.9868(3) 0.5034(2) 0.8325(2) 0.0488(6) Uani 1 1 d . . .
O4 O 0.8125(4) 0.8567(2) 0.7332(2) 0.0592(7) Uani 1 1 d . . .
H4 H 0.8267 0.9095 0.7875 0.089 Uiso 1 1 calc R . .
O5 O 1.2923(4) 0.4822(3) 0.8812(3) 0.0881(12) Uani 1 1 d . . .
H5A H 1.3643 0.4695 0.9256 0.132 Uiso 1 1 calc R . .
O6 O 1.5304(3) 0.6731(2) 1.0229(3) 0.0682(9) Uani 1 1 d . . .
H6A H 1.6090 0.7374 1.0445 0.102 Uiso 1 1 calc R . .
O7 O 1.0783(3) 0.8974(2) 1.1317(2) 0.0530(7) Uani 1 1 d . . .
O8 O 1.2512(3) 1.0832(2) 1.0275(2) 0.0596(7) Uani 1 1 d . . .
O9 O 1.3557(3) 1.0666(2) 0.8308(2) 0.0596(7) Uani 1 1 d . . .
C12 C 0.940(2) 1.003(2) 0.498(2) 0.160(8) Uani 0.50 1 d PDU A -1
H12A H 0.8492 1.0098 0.5335 0.240 Uiso 0.50 1 calc PR A -1
H12B H 0.8998 0.9555 0.4242 0.240 Uiso 0.50 1 calc PR A -1
H12C H 1.0125 1.0859 0.4882 0.240 Uiso 0.50 1 calc PR A -1
O10 O 1.0273(16) 0.9376(14) 0.5679(11) 0.179(5) Uani 0.50 1 d PDU A -1
H10 H 0.9728 0.9058 0.6178 0.269 Uiso 0.50 1 calc PR A -1

loop_
_atom_site_aniso_label
_atom_site_aniso_U_11
_atom_site_aniso_U_22
_atom_site_aniso_U_33
_atom_site_aniso_U_23
_atom_site_aniso_U_13
_atom_site_aniso_U_12
C1 0.0454(19) 0.0367(18) 0.046(2) -0.0061(14) -0.0027(16) 0.0168(15)
C2 0.048(2) 0.0374(19) 0.056(2) -0.0070(15) 0.0037(17) 0.0161(15)
C3 0.0416(19) 0.0386(19) 0.056(2) -0.0088(15) -0.0055(16) 0.0128(15)
C4 0.058(2) 0.048(2) 0.052(2) -0.0222(17) -0.0126(18) 0.0264(18)
C5 0.055(2) 0.081(3) 0.065(3) -0.035(2) -0.011(2) 0.038(2)
C6 0.044(2) 0.063(2) 0.066(3) -0.0188(19) -0.0057(18) 0.0265(18)
C7 0.0421(18) 0.0341(18) 0.053(2) -0.0049(14) -0.0015(16) 0.0145(14)
C8 0.0488(19) 0.0327(17) 0.0411(19) -0.0050(13) -0.0040(15) 0.0173(14)
C9 0.056(2) 0.042(2) 0.057(2) -0.0041(16) -0.0031(18) 0.0226(17)
C10 0.044(2) 0.086(3) 0.086(3) -0.014(3) 0.010(2) 0.021(2)
C1' 0.0463(18) 0.0289(16) 0.0394(18) -0.0046(13) 0.0008(15) 0.0139(14)
C2' 0.0483(19) 0.0326(17) 0.044(2) 0.0011(14) 0.0052(15) 0.0146(14)
C3' 0.0454(19) 0.0344(18) 0.047(2) -0.0040(14) 0.0062(15) 0.0157(15)
C4' 0.0421(19) 0.0319(18) 0.059(2) -0.0063(15) 0.0050(16) 0.0128(14)
C5' 0.0472(19) 0.0317(17) 0.055(2) 0.0030(15) 0.0134(16) 0.0138(15)
C6' 0.052(2) 0.0322(17) 0.049(2) 0.0017(14) 0.0082(16) 0.0166(15)
C7' 0.0442(18) 0.0301(16) 0.046(2) -0.0026(13) -0.0009(15) 0.0128(14)
C8' 0.053(2) 0.0335(18) 0.063(2) 0.0000(16) -0.0126(18) 0.0145(16)
C9' 0.045(2) 0.040(2) 0.080(3) 0.0057(18) -0.0095(19) 0.0153(16)
C10' 0.107(4) 0.049(2) 0.058(3) 0.0025(19) 0.030(3) 0.012(2)
C11' 0.118(4) 0.057(3) 0.096(4) 0.010(2) 0.070(3) 0.010(3)
O1 0.0431(14) 0.0681(18) 0.076(2) -0.0237(14) -0.0034(13) 0.0154(13)
O2 0.0668(18) 0.084(2) 0.076(2) -0.0434(16) -0.0204(16) 0.0393(17)
O3 0.0463(13) 0.0304(12) 0.0649(17) 0.0001(10) -0.0086(12) 0.0119(10)
O4 0.0781(19) 0.0431(14) 0.0613(17) -0.0041(12) -0.0020(15) 0.0318(14)
O5 0.087(2) 0.0454(16) 0.125(3) -0.0257(16) -0.050(2) 0.0396(16)
O6 0.0530(16) 0.0386(14) 0.103(2) 0.0016(14) -0.0276(15) 0.0146(12)
O7 0.0684(17) 0.0398(13) 0.0452(15) -0.0078(11) 0.0130(12) 0.0098(12)
O8 0.0687(17) 0.0352(13) 0.0676(18) -0.0142(12) 0.0162(14) 0.0070(12)
O9 0.0704(18) 0.0317(13) 0.0735(19) 0.0020(12) 0.0286(15) 0.0063(12)
C12 0.196(18) 0.119(10) 0.119(11) 0.064(8) -0.021(16) -0.006(15)
O10 0.153(10) 0.205(13) 0.136(11) 0.044(8) 0.010(8) -0.003(9)

loop_
_atom_type_symbol
_atom_type_description
_atom_type_scat_dispersion_real
_atom_type_scat_dispersion_imag
_atom_type_scat_source
C C 0.0181 0.0091 'International Tables Vol C Tables 4.2.6.8 and 6.1.1.4'
H H 0.0000 0.0000 'International Tables Vol C Tables 4.2.6.8 and 6.1.1.4'
O O 0.0492 0.0322 'International Tables Vol C Tables 4.2.6.8 and 6.1.1.4'

loop_
_geom_angle_atom_site_label_1
_geom_angle_atom_site_label_2
_geom_angle_atom_site_label_3
_geom_angle
C6 C1 C2 118.8(3)
C6 C1 C7 121.5(3)
C2 C1 C7 119.7(3)
C3 C2 C1 120.4(3)
C3 C2 H2 119.8
C1 C2 H2 119.8
O1 C3 C2 125.4(3)
O1 C3 C4 115.0(3)
C2 C3 C4 119.7(3)
C5 C4 O2 119.2(3)
C5 C4 C3 119.9(3)
O2 C4 C3 120.8(3)
C4 C5 C6 120.5(3)
C4 C5 H5 119.7
C6 C5 H5 119.7
C1 C6 C5 120.6(3)
C1 C6 H6 119.7
C5 C6 H6 119.7
O3 C7 C1 110.9(3)
O3 C7 C8 105.4(2)
C1 C7 C8 115.2(3)
O3 C7 H7 108.4
C1 C7 H7 108.4
C8 C7 H7 108.4
C9 C8 C7 109.3(3)
C9 C8 C1' 119.0(3)
C7 C8 C1' 104.2(2)
C9 C8 H8 108.0
C7 C8 H8 108.0
C1' C8 H8 108.0
O4 C9 C8 113.6(3)
O4 C9 H9A 108.9
C8 C9 H9A 108.9
O4 C9 H9B 108.9
C8 C9 H9B 108.9
H9A C9 H9B 107.7
O1 C10 H10A 109.5
O1 C10 H10B 109.5
H10A C10 H10B 109.5
O1 C10 H10C 109.5
H10A C10 H10C 109.5
H10B C10 H10C 109.5
C6' C1' C2' 113.9(3)
C6' C1' C7' 111.7(3)
C2' C1' C7' 110.9(3)
C6' C1' C8 111.2(3)
C2' C1' C8 110.7(3)
C7' C1' C8 97.1(2)
C3' C2' C1' 122.1(3)
C3' C2' H2' 119.0
C1' C2' H2' 119.0
C2' C3' O7 127.5(3)
C2' C3' C4' 122.0(3)
O7 C3' C4' 110.5(3)
O8 C4' C5' 121.8(3)
O8 C4' C3' 121.0(3)
C5' C4' C3' 117.2(3)
C6' C5' O9 127.8(3)
C6' C5' C4' 121.0(3)
O9 C5' C4' 111.2(3)
C5' C6' C1' 123.4(3)
C5' C6' H6' 118.3
C1' C6' H6' 118.3
O3 C7' C8' 107.0(3)
O3 C7' C1' 104.9(3)
C8' C7' C1' 119.6(3)
O3 C7' H7' 108.3
C8' C7' H7' 108.3
C1' C7' H7' 108.3
O5 C8' C9' 111.1(3)
O5 C8' C7' 105.1(3)
C9' C8' C7' 113.4(3)
O5 C8' H8' 109.0
C9' C8' H8' 109.0
C7' C8' H8' 109.0
O6 C9' C8' 108.1(3)
O6 C9' H9'1 110.1
C8' C9' H9'1 110.1
O6 C9' H9'2 110.1
C8' C9' H9'2 110.1
H9'1 C9' H9'2 108.4
O7 C10' H10D 109.5
O7 C10' H10E 109.5
H10D C10' H10E 109.5
O7 C10' H10F 109.5
H10D C10' H10F 109.5
H10E C10' H10F 109.5
O9 C11' H11A 109.5
O9 C11' H11B 109.5
H11A C11' H11B 109.5
O9 C11' H11C 109.5
H11A C11' H11C 109.5
H11B C11' H11C 109.5
C3 O1 C10 117.7(3)
C4 O2 H2A 109.5
C7' O3 C7 110.1(2)
C9 O4 H4 109.5
C8' O5 H5A 109.5
C9' O6 H6A 109.5
C3' O7 C10' 117.6(3)
C5' O9 C11' 117.7(3)

loop_
_geom_bond_atom_site_label_1
_geom_bond_atom_site_label_2
_geom_bond_distance
C1 C6 1.379(5)
C1 C2 1.395(5)
C1 C7 1.505(4)
C2 C3 1.384(5)
C2 H2 0.9300
C3 O1 1.370(4)
C3 C4 1.393(5)
C4 C5 1.360(5)
C4 O2 1.377(4)
C5 C6 1.385(5)
C5 H5 0.9300
C6 H6 0.9300
C7 O3 1.437(4)
C7 C8 1.540(4)
C7 H7 0.9800
C8 C9 1.525(5)
C8 C1' 1.567(4)
C8 H8 0.9800
C9 O4 1.410(4)
C9 H9A 0.9700
C9 H9B 0.9700
C10 O1 1.420(5)
C10 H10A 0.9600
C10 H10B 0.9600
C10 H10C 0.9600
C1' C6' 1.491(4)
C1' C2' 1.497(5)
C1' C7' 1.561(4)
C2' C3' 1.337(4)
C2' H2' 0.9300
C3' O7 1.364(4)
C3' C4' 1.468(5)
C4' O8 1.228(4)
C4' C5' 1.460(5)
C5' C6' 1.335(4)
C5' O9 1.365(4)
C6' H6' 0.9300
C7' O3 1.431(4)
C7' C8' 1.513(5)
C7' H7' 0.9800
C8' O5 1.419(4)
C8' C9' 1.486(5)
C8' H8' 0.9800
C9' O6 1.428(4)
C9' H9'1 0.9700
C9' H9'2 0.9700
C10' O7 1.428(4)
C10' H10D 0.9600
C10' H10E 0.9600
C10' H10F 0.9600
C11' O9 1.422(5)
C11' H11A 0.9600
C11' H11B 0.9600
C11' H11C 0.9600
O2 H2A 0.8200
O4 H4 0.8200
O5 H5A 0.8200
O6 H6A 0.8200
C12 O10 1.4299(11)
C12 H12A 0.9600
C12 H12B 0.9600
C12 H12C 0.9600
O10 H10 0.8200

loop_
_geom_hbond_atom_site_label_D
_geom_hbond_atom_site_label_H
_geom_hbond_atom_site_label_A
_geom_hbond_distance_DH
_geom_hbond_distance_HA
_geom_hbond_distance_DA
_geom_hbond_angle_DHA
_geom_hbond_site_symmetry_A
O10 H10 O4 0.82 2.03 2.832(13) 167.0 .
O6 H6A O9 0.82 2.49 3.113(4) 133.4 2_877
O6 H6A O8 0.82 2.24 2.902(4) 137.7 2_877
O5 H5A O6 0.82 2.15 2.850(4) 143.5 2_867
O4 H4 O8 0.82 2.37 3.028(4) 138.3 2_777
O4 H4 O7 0.82 2.17 2.922(3) 152.2 2_777
O2 H2A O4 0.82 2.23 2.927(4) 143.1 2_666
O2 H2A O1 0.82 2.23 2.677(4) 114.4 .

loop_
_geom_torsion_atom_site_label_1
_geom_torsion_atom_site_label_2
_geom_torsion_atom_site_label_3
_geom_torsion_atom_site_label_4
_geom_torsion
C6 C1 C2 C3 -0.8(6)
C7 C1 C2 C3 179.2(3)
C1 C2 C3 O1 -179.9(3)
C1 C2 C3 C4 1.5(6)
O1 C3 C4 C5 -179.0(4)
C2 C3 C4 C5 -0.3(6)
O1 C3 C4 O2 -0.4(6)
C2 C3 C4 O2 178.3(4)
O2 C4 C5 C6 179.7(4)
C3 C4 C5 C6 -1.7(7)
C2 C1 C6 C5 -1.2(6)
C7 C1 C6 C5 178.9(4)
C4 C5 C6 C1 2.5(7)
C6 C1 C7 O3 -31.7(5)
C2 C1 C7 O3 148.4(3)
C6 C1 C7 C8 87.9(4)
C2 C1 C7 C8 -92.0(4)
O3 C7 C8 C9 -149.7(3)
C1 C7 C8 C9 87.7(4)
O3 C7 C8 C1' -21.5(3)
C1 C7 C8 C1' -144.1(3)
C7 C8 C9 O4 -168.1(3)
C1' C8 C9 O4 72.5(4)
C9 C8 C1' C6' -84.1(4)
C7 C8 C1' C6' 153.9(3)
C9 C8 C1' C2' 43.6(4)
C7 C8 C1' C2' -78.3(3)
C9 C8 C1' C7' 159.2(3)
C7 C8 C1' C7' 37.3(3)
C6' C1' C2' C3' 6.1(5)
C7' C1' C2' C3' 133.2(3)
C8 C1' C2' C3' -120.2(3)
C1' C2' C3' O7 179.0(3)
C1' C2' C3' C4' -1.5(5)
C2' C3' C4' O8 177.4(3)
O7 C3' C4' O8 -3.0(5)
C2' C3' C4' C5' -3.9(5)
O7 C3' C4' C5' 175.7(3)
O8 C4' C5' C6' -177.0(3)
C3' C4' C5' C6' 4.3(5)
O8 C4' C5' O9 3.6(5)
C3' C4' C5' O9 -175.1(3)
O9 C5' C6' C1' 179.9(3)
C4' C5' C6' C1' 0.7(5)
C2' C1' C6' C5' -5.7(5)
C7' C1' C6' C5' -132.4(3)
C8 C1' C6' C5' 120.2(4)
C6' C1' C7' O3 -157.7(3)
C2' C1' C7' O3 74.0(3)
C8 C1' C7' O3 -41.4(3)
C6' C1' C7' C8' 82.4(4)
C2' C1' C7' C8' -45.9(4)
C8 C1' C7' C8' -161.4(3)
O3 C7' C8' O5 65.1(4)
C1' C7' C8' O5 -176.1(3)
O3 C7' C8' C9' -173.4(3)
C1' C7' C8' C9' -54.6(5)
O5 C8' C9' O6 -58.3(5)
C7' C8' C9' O6 -176.4(3)
C2 C3 O1 C10 6.4(6)
C4 C3 O1 C10 -175.0(4)
C8' C7' O3 C7 159.1(3)
C1' C7' O3 C7 31.1(3)
C1 C7 O3 C7' 119.5(3)
C8 C7 O3 C7' -5.8(4)
C2' C3' O7 C10' 0.0(5)
C4' C3' O7 C10' -179.6(3)
C6' C5' O9 C11' -11.9(6)
C4' C5' O9 C11' 167.4(4)
